data_2203415
loop_
_publ_author_name
'Hema, R.'
'Parthasarathi, V.'
'Sarkunam, K.'
'Nallu, M.'
'Linden, Anthony'

_publ_section_title
;Dimethyl
 3-(4-bromobenzoyl)-7-(<i>N</i>,<i>N</i>-dimethylamino)indolizine-1,2-dicarboxylate
;
_journal_issue 4
_journal_name_full 'Acta Crystallographica Section E'
_journal_page_first o699
_journal_page_last o700
_journal_paper_doi 10.1107/S1600536804006993
_journal_volume 60
_journal_year 2004
_chemical_formula_iupac 'C21 H19 Br N2 O5'
_chemical_formula_moiety 'C21 H19 Br N2 O5'
_chemical_formula_sum 'C21 H19 Br N2 O5'
_chemical_formula_weight 459.29
_chemical_name_systematic
;
dimethyl 3-(4-bromobenzoyl)-7-(dimethylamino)indolizine-1,2-dicarboxylate
;
_space_group_IT_number 2
_symmetry_cell_setting triclinic
_symmetry_space_group_name_Hall '-P 1'
_symmetry_space_group_name_H-M 'P -1'
_atom_sites_solution_hydrogens geom
_atom_sites_solution_primary direct
_atom_sites_solution_secondary difmap
_audit_creation_method SHELXL-97
_cell_angle_alpha 69.4670(10)
_cell_angle_beta 79.8370(10)
_cell_angle_gamma 77.7410(10)
_cell_formula_units_Z 2
_cell_length_a 7.5238(2)
_cell_length_b 10.2817(2)
_cell_length_c 13.8084(2)
_cell_measurement_reflns_used 29442
_cell_measurement_temperature 160(2)
_cell_measurement_theta_max 30.03
_cell_measurement_theta_min 2.00
_cell_volume 971.42(4)
_computing_cell_refinement 'DENZO--SMN (Otwinowski & Minor, 1997)'
_computing_data_collection 'COLLECT (Nonius, 2000)'
_computing_data_reduction 'DENZO--SMN and SCALEPACK (Otwinowski & Minor, 1997)'
_computing_molecular_graphics 'ORTEP-3 (Version 1.07; Farrugia, 1997)'
_computing_publication_material 'SHELXL97 and PLATON (Spek, 2003)'
_computing_structure_refinement 'SHELXL97 (Sheldrick, 1997)'
_computing_structure_solution 'SIR92 (Altomare et al., 1994)'
_diffrn_ambient_temperature 160(2)
_diffrn_detector_area_resol_mean 9
_diffrn_measured_fraction_theta_full 0.999
_diffrn_measured_fraction_theta_max 0.999
_diffrn_measurement_device_type 'Nonius KappaCCD'
_diffrn_measurement_method '\f and \w scans with \k offsets'
_diffrn_radiation_monochromator 'horizontally mounted graphite crystal'
_diffrn_radiation_source 'Nonius FR590 sealed-tube generator'
_diffrn_radiation_type MoK\a
_diffrn_radiation_wavelength 0.71073
_diffrn_reflns_av_R_equivalents 0.0679
_diffrn_reflns_av_sigmaI/netI 0.0422
_diffrn_reflns_limit_h_max 10
_diffrn_reflns_limit_h_min -10
_diffrn_reflns_limit_k_max 14
_diffrn_reflns_limit_k_min -14
_diffrn_reflns_limit_l_max 18
_diffrn_reflns_limit_l_min -19
_diffrn_reflns_number 25900
_diffrn_reflns_theta_full 30.04
_diffrn_reflns_theta_max 30.04
_diffrn_reflns_theta_min 2.14
_diffrn_standards_decay_% 0
_diffrn_standards_number 0
_exptl_absorpt_coefficient_mu 2.153
_exptl_absorpt_correction_T_max 0.641
_exptl_absorpt_correction_T_min 0.542
_exptl_absorpt_correction_type multi-scan
_exptl_absorpt_process_details '(SORTAV; Blessing, 1995)'
_exptl_crystal_colour yellow
_exptl_crystal_density_diffrn 1.570
_exptl_crystal_density_method 'not measured'
_exptl_crystal_description prism
_exptl_crystal_F_000 468
_exptl_crystal_size_max 0.30
_exptl_crystal_size_mid 0.23
_exptl_crystal_size_min 0.20
_refine_diff_density_max 0.383
_refine_diff_density_min -0.657
_refine_ls_extinction_method none
_refine_ls_goodness_of_fit_ref 1.026
_refine_ls_hydrogen_treatment constr
_refine_ls_matrix_type full
_refine_ls_number_parameters 266
_refine_ls_number_reflns 5684
_refine_ls_number_restraints 0
_refine_ls_restrained_S_all 1.026
_refine_ls_R_factor_all 0.0521
_refine_ls_R_factor_gt 0.0383
_refine_ls_shift/su_max 0.001
_refine_ls_shift/su_mean 0.000
_refine_ls_structure_factor_coef Fsqd
_refine_ls_weighting_details 'calc w = 1/[\s^2^(Fo^2^)+(0.0525P)^2^+0.3259P] where P = (Fo^2^+2Fc^2^)/3'
_refine_ls_weighting_scheme calc
_refine_ls_wR_factor_gt 0.0932
_refine_ls_wR_factor_ref 0.1005
_reflns_number_gt 4679
_reflns_number_total 5684
_reflns_threshold_expression I>2\s(I)
_cod_data_source_file cv6286.cif
_cod_data_source_block I
_cod_original_cell_volume 971.42(3)
_cod_database_code 2203415
_cod_database_fobs_code 2203415

loop_
_symmetry_equiv_pos_as_xyz
'x, y, z'
'-x, -y, -z'

loop_
_atom_site_label
_atom_site_fract_x
_atom_site_fract_y
_atom_site_fract_z
_atom_site_U_iso_or_equiv
_atom_site_adp_type
_atom_site_calc_flag
_atom_site_refinement_flags
_atom_site_occupancy
_atom_site_type_symbol
Br 0.58377(3) -0.051668(19) 0.373158(14) 0.03668(8) Uani d . 1 Br
O10 0.09686(19) 0.99154(14) 0.31954(10) 0.0293(3) Uani d . 1 O
O11 0.1975(2) 0.77072(14) 0.41945(10) 0.0312(3) Uani d . 1 O
O12 0.51632(19) 0.51669(15) 0.37150(10) 0.0317(3) Uani d . 1 O
O13 0.21565(18) 0.50813(13) 0.38664(10) 0.0276(3) Uani d . 1 O
O14 0.61471(18) 0.60190(14) 0.02307(10) 0.0277(3) Uani d . 1 O
N4 0.3463(2) 0.82034(15) 0.07670(11) 0.0202(3) Uani d . 1 N
N21 0.1129(2) 1.22963(16) -0.07832(12) 0.0284(3) Uani d . 1 N
C1 0.2424(2) 0.81898(18) 0.24074(13) 0.0210(3) Uani d . 1 C
C2 0.3326(2) 0.68335(18) 0.24416(13) 0.0209(3) Uani d . 1 C
C3 0.3976(2) 0.68229(17) 0.14341(13) 0.0210(3) Uani d . 1 C
C5 0.3770(2) 0.87474(19) -0.02974(13) 0.0230(3) Uani d . 1 C
H5 0.4497 0.8177 -0.0680 0.028 Uiso calc R 1 H
C6 0.3045(2) 1.00881(19) -0.08045(14) 0.0247(3) Uani d . 1 C
H6 0.3277 1.0447 -0.1541 0.030 Uiso calc R 1 H
C7 0.1933(2) 1.09806(18) -0.02550(13) 0.0228(3) Uani d . 1 C
C8 0.1706(2) 1.04302(18) 0.08353(13) 0.0223(3) Uani d . 1 C
H8 0.1030 1.1002 0.1230 0.027 Uiso calc R 1 H
C9 0.2470(2) 0.90457(18) 0.13394(13) 0.0206(3) Uani d . 1 C
C10 0.1700(2) 0.87137(18) 0.32741(13) 0.0228(3) Uani d . 1 C
C11 0.1380(4) 0.8130(2) 0.51078(15) 0.0400(5) Uani d . 1 C
H111 0.2033 0.8877 0.5073 0.060 Uiso calc R 1 H
H112 0.1643 0.7320 0.5731 0.060 Uiso calc R 1 H
H113 0.0061 0.8479 0.5140 0.060 Uiso calc R 1 H
C12 0.3685(2) 0.56121(18) 0.34096(13) 0.0226(3) Uani d . 1 C
C13 0.2368(3) 0.3929(2) 0.48331(16) 0.0387(5) Uani d . 1 C
H131 0.3149 0.3109 0.4690 0.058 Uiso calc R 1 H
H132 0.1165 0.3687 0.5164 0.058 Uiso calc R 1 H
H133 0.2934 0.4211 0.5300 0.058 Uiso calc R 1 H
C14 0.5185(2) 0.57440(18) 0.10753(13) 0.0221(3) Uani d . 1 C
C15 0.5284(2) 0.42445(18) 0.17739(13) 0.0222(3) Uani d . 1 C
C16 0.3726(3) 0.36162(19) 0.21736(14) 0.0256(3) Uani d . 1 C
H16 0.2551 0.4164 0.2047 0.031 Uiso calc R 1 H
C17 0.3874(3) 0.21930(19) 0.27563(15) 0.0273(4) Uani d . 1 C
H17 0.2816 0.1757 0.3021 0.033 Uiso calc R 1 H
C18 0.5603(3) 0.14307(19) 0.29405(14) 0.0273(4) Uani d . 1 C
C19 0.7172(3) 0.2029(2) 0.25631(14) 0.0277(4) Uani d . 1 C
H19 0.8343 0.1485 0.2708 0.033 Uiso calc R 1 H
C20 0.6999(3) 0.34424(19) 0.19684(14) 0.0259(3) Uani d . 1 C
H20 0.8064 0.3867 0.1691 0.031 Uiso calc R 1 H
C22 0.1458(3) 1.2877(2) -0.19118(14) 0.0312(4) Uani d . 1 C
H221 0.2760 1.2940 -0.2118 0.047 Uiso calc R 1 H
H222 0.0730 1.3819 -0.2151 0.047 Uiso calc R 1 H
H223 0.1105 1.2264 -0.2227 0.047 Uiso calc R 1 H
C23 0.0005(3) 1.3181(2) -0.02136(15) 0.0301(4) Uani d . 1 C
H231 -0.0953 1.2683 0.0255 0.045 Uiso calc R 1 H
H232 -0.0562 1.4055 -0.0705 0.045 Uiso calc R 1 H
H233 0.0769 1.3404 0.0194 0.045 Uiso calc R 1 H

loop_
_atom_site_aniso_label
_atom_site_aniso_U_11
_atom_site_aniso_U_22
_atom_site_aniso_U_33
_atom_site_aniso_U_12
_atom_site_aniso_U_13
_atom_site_aniso_U_23
Br 0.05351(15) 0.02046(11) 0.02760(11) 0.00215(8) -0.00390(8) -0.00248(7)
O10 0.0333(7) 0.0256(7) 0.0278(7) 0.0020(5) -0.0040(5) -0.0110(5)
O11 0.0501(8) 0.0241(7) 0.0180(6) -0.0030(6) -0.0023(5) -0.0076(5)
O12 0.0313(7) 0.0354(8) 0.0247(6) 0.0007(6) -0.0081(5) -0.0063(6)
O13 0.0330(7) 0.0219(6) 0.0239(6) -0.0062(5) -0.0022(5) -0.0020(5)
O14 0.0303(7) 0.0248(6) 0.0253(6) -0.0035(5) 0.0015(5) -0.0078(5)
N4 0.0236(7) 0.0179(7) 0.0189(6) -0.0030(5) -0.0040(5) -0.0053(5)
N21 0.0372(9) 0.0207(7) 0.0230(7) -0.0014(6) -0.0061(6) -0.0024(6)
C1 0.0236(8) 0.0195(8) 0.0190(7) -0.0032(6) -0.0034(6) -0.0051(6)
C2 0.0215(8) 0.0206(8) 0.0199(7) -0.0034(6) -0.0038(6) -0.0053(6)
C3 0.0241(8) 0.0180(7) 0.0206(8) -0.0035(6) -0.0040(6) -0.0052(6)
C5 0.0273(9) 0.0239(8) 0.0185(7) -0.0046(7) -0.0019(6) -0.0078(6)
C6 0.0284(9) 0.0247(8) 0.0205(8) -0.0052(7) -0.0030(6) -0.0060(6)
C7 0.0254(8) 0.0196(8) 0.0233(8) -0.0051(6) -0.0055(6) -0.0047(6)
C8 0.0242(8) 0.0210(8) 0.0217(8) -0.0027(6) -0.0035(6) -0.0072(6)
C9 0.0223(8) 0.0202(8) 0.0198(7) -0.0041(6) -0.0022(6) -0.0070(6)
C10 0.0232(8) 0.0231(8) 0.0231(8) -0.0049(7) -0.0026(6) -0.0080(6)
C11 0.0641(15) 0.0358(11) 0.0206(9) -0.0095(10) 0.0018(9) -0.0121(8)
C12 0.0279(9) 0.0201(8) 0.0195(8) -0.0016(6) -0.0028(6) -0.0074(6)
C13 0.0524(13) 0.0293(10) 0.0261(9) -0.0109(9) -0.0007(8) 0.0018(8)
C14 0.0219(8) 0.0227(8) 0.0236(8) -0.0032(6) -0.0050(6) -0.0090(6)
C15 0.0254(8) 0.0211(8) 0.0208(8) -0.0007(6) -0.0030(6) -0.0092(6)
C16 0.0268(9) 0.0226(8) 0.0269(9) -0.0009(7) -0.0055(7) -0.0081(7)
C17 0.0312(10) 0.0227(9) 0.0269(9) -0.0045(7) -0.0031(7) -0.0068(7)
C18 0.0412(11) 0.0184(8) 0.0200(8) 0.0011(7) -0.0045(7) -0.0065(6)
C19 0.0290(9) 0.0263(9) 0.0255(9) 0.0053(7) -0.0058(7) -0.0100(7)
C20 0.0250(9) 0.0256(9) 0.0264(8) 0.0000(7) -0.0029(6) -0.0097(7)
C22 0.0360(10) 0.0286(9) 0.0239(9) -0.0050(8) -0.0067(7) -0.0009(7)
C23 0.0327(10) 0.0220(8) 0.0324(10) 0.0002(7) -0.0066(7) -0.0062(7)

loop_
_atom_type_symbol
_atom_type_description
_atom_type_scat_dispersion_real
_atom_type_scat_dispersion_imag
_atom_type_scat_source
C C 0.0033 0.0016 'International Tables Vol C Tables 4.2.6.8 and 6.1.1.4'
H H 0.0000 0.0000 'International Tables Vol C Tables 4.2.6.8 and 6.1.1.4'
Br Br -0.2901 2.4595 'International Tables Vol C Tables 4.2.6.8 and 6.1.1.4'
N N 0.0061 0.0033 'International Tables Vol C Tables 4.2.6.8 and 6.1.1.4'
O O 0.0106 0.0060 'International Tables Vol C Tables 4.2.6.8 and 6.1.1.4'

loop_
_geom_angle_atom_site_label_1
_geom_angle_atom_site_label_2
_geom_angle_atom_site_label_3
_geom_angle
C10 O11 C11 116.29(15)
C12 O13 C13 114.59(15)
C5 N4 C9 120.26(14)
C5 N4 C3 129.56(15)
C9 N4 C3 110.15(13)
C7 N21 C23 119.66(15)
C7 N21 C22 121.45(16)
C23 N21 C22 118.79(16)
C2 C1 C9 107.35(14)
C2 C1 C10 128.19(15)
C9 C1 C10 124.25(15)
C3 C2 C1 109.49(15)
C3 C2 C12 124.69(15)
C1 C2 C12 125.63(15)
C2 C3 N4 106.30(14)
C2 C3 C14 130.27(16)
N4 C3 C14 122.78(15)
C6 C5 N4 120.52(16)
C6 C5 H5 119.7
N4 C5 H5 119.7
C5 C6 C7 121.43(16)
C5 C6 H6 119.3
C7 C6 H6 119.3
N21 C7 C8 122.24(16)
N21 C7 C6 120.48(15)
C8 C7 C6 117.27(16)
C9 C8 C7 120.09(16)
C9 C8 H8 120.0
C7 C8 H8 120.0
N4 C9 C8 120.27(15)
N4 C9 C1 106.64(14)
C8 C9 C1 133.05(16)
O10 C10 O11 123.07(16)
O10 C10 C1 125.27(16)
O11 C10 C1 111.64(15)
O11 C11 H111 109.5
O11 C11 H112 109.5
H111 C11 H112 109.5
O11 C11 H113 109.5
H111 C11 H113 109.5
H112 C11 H113 109.5
O12 C12 O13 125.19(16)
O12 C12 C2 123.77(16)
O13 C12 C2 111.02(15)
O13 C13 H131 109.5
O13 C13 H132 109.5
H131 C13 H132 109.5
O13 C13 H133 109.5
H131 C13 H133 109.5
H132 C13 H133 109.5
O14 C14 C3 122.50(16)
O14 C14 C15 119.31(15)
C3 C14 C15 118.17(15)
C20 C15 C16 119.52(16)
C20 C15 C14 118.38(16)
C16 C15 C14 121.96(15)
C17 C16 C15 120.57(17)
C17 C16 H16 119.7
C15 C16 H16 119.7
C18 C17 C16 118.27(17)
C18 C17 H17 120.9
C16 C17 H17 120.9
C19 C18 C17 122.44(17)
C19 C18 Br 118.59(14)
C17 C18 Br 118.97(14)
C18 C19 C20 118.45(17)
C18 C19 H19 120.8
C20 C19 H19 120.8
C19 C20 C15 120.73(17)
C19 C20 H20 119.6
C15 C20 H20 119.6
N21 C22 H221 109.5
N21 C22 H222 109.5
H221 C22 H222 109.5
N21 C22 H223 109.5
H221 C22 H223 109.5
H222 C22 H223 109.5
N21 C23 H231 109.5
N21 C23 H232 109.5
H231 C23 H232 109.5
N21 C23 H233 109.5
H231 C23 H233 109.5
H232 C23 H233 109.5

loop_
_geom_bond_atom_site_label_1
_geom_bond_atom_site_label_2
_geom_bond_distance
Br C18 1.9019(18)
O10 C10 1.216(2)
O11 C10 1.345(2)
O11 C11 1.443(2)
O12 C12 1.199(2)
O13 C12 1.337(2)
O13 C13 1.448(2)
O14 C14 1.234(2)
N4 C5 1.373(2)
N4 C9 1.389(2)
N4 C3 1.410(2)
N21 C7 1.358(2)
N21 C23 1.450(2)
N21 C22 1.456(2)
C1 C2 1.404(2)
C1 C9 1.426(2)
C1 C10 1.455(2)
C2 C3 1.394(2)
C2 C12 1.497(2)
C3 C14 1.450(2)
C5 C6 1.351(3)
C5 H5 0.9500
C6 C7 1.434(3)
C6 H6 0.9500
C7 C8 1.403(2)
C8 C9 1.393(2)
C8 H8 0.9500
C11 H111 0.9800
C11 H112 0.9800
C11 H113 0.9800
C13 H131 0.9800
C13 H132 0.9800
C13 H133 0.9800
C14 C15 1.499(2)
C15 C20 1.390(3)
C15 C16 1.393(3)
C16 C17 1.392(3)
C16 H16 0.9500
C17 C18 1.384(3)
C17 H17 0.9500
C18 C19 1.383(3)
C19 C20 1.387(3)
C19 H19 0.9500
C20 H20 0.9500
C22 H221 0.9800
C22 H222 0.9800
C22 H223 0.9800
C23 H231 0.9800
C23 H232 0.9800
C23 H233 0.9800

loop_
_geom_hbond_atom_site_label_D
_geom_hbond_atom_site_label_H
_geom_hbond_atom_site_label_A
_geom_hbond_site_symmetry_A
_geom_hbond_distance_DH
_geom_hbond_distance_HA
_geom_hbond_distance_DA
_geom_hbond_angle_DHA
C13 H133 O12 2_666 0.98 2.45 3.419(3) 170
C17 H17 O10 1_545 0.95 2.50 3.368(2) 152
C19 H19 O10 1_645 0.95 2.31 3.249(2) 172
C23 H233 O14 2_675 0.98 2.44 3.167(2) 131
C13 H131 Br 2_656 0.98 2.84 3.480(2) 123

loop_
_geom_torsion_atom_site_label_1
_geom_torsion_atom_site_label_2
_geom_torsion_atom_site_label_3
_geom_torsion_atom_site_label_4
_geom_torsion
C9 C1 C2 C3 1.59(19)
C10 C1 C2 C3 -173.26(17)
C9 C1 C2 C12 176.65(16)
C10 C1 C2 C12 1.8(3)
C1 C2 C3 N4 0.04(19)
C12 C2 C3 N4 -175.08(15)
C1 C2 C3 C14 170.81(17)
C12 C2 C3 C14 -4.3(3)
C5 N4 C3 C2 -179.87(16)
C9 N4 C3 C2 -1.73(18)
C5 N4 C3 C14 8.5(3)
C9 N4 C3 C14 -173.36(15)
C9 N4 C5 C6 -2.9(2)
C3 N4 C5 C6 175.11(17)
N4 C5 C6 C7 -0.3(3)
C23 N21 C7 C8 0.5(3)
C22 N21 C7 C8 176.70(17)
C23 N21 C7 C6 179.80(17)
C22 N21 C7 C6 -4.0(3)
C5 C6 C7 N21 -176.09(17)
C5 C6 C7 C8 3.2(3)
N21 C7 C8 C9 176.23(16)
C6 C7 C8 C9 -3.1(2)
C5 N4 C9 C8 3.0(2)
C3 N4 C9 C8 -175.38(15)
C5 N4 C9 C1 -178.96(14)
C3 N4 C9 C1 2.69(18)
C7 C8 C9 N4 0.1(2)
C7 C8 C9 C1 -177.36(18)
C2 C1 C9 N4 -2.60(18)
C10 C1 C9 N4 172.51(16)
C2 C1 C9 C8 175.12(18)
C10 C1 C9 C8 -9.8(3)
C11 O11 C10 O10 -1.1(3)
C11 O11 C10 C1 177.40(17)
C2 C1 C10 O10 178.06(17)
C9 C1 C10 O10 4.0(3)
C2 C1 C10 O11 -0.4(3)
C9 C1 C10 O11 -174.47(16)
C13 O13 C12 O12 3.5(3)
C13 O13 C12 C2 -177.64(15)
C3 C2 C12 O12 68.1(2)
C1 C2 C12 O12 -106.3(2)
C3 C2 C12 O13 -110.77(19)
C1 C2 C12 O13 74.9(2)
C2 C3 C14 O14 -153.73(18)
N4 C3 C14 O14 15.7(3)
C2 C3 C14 C15 25.1(3)
N4 C3 C14 C15 -165.49(15)
O14 C14 C15 C20 48.6(2)
C3 C14 C15 C20 -130.23(17)
O14 C14 C15 C16 -127.20(18)
C3 C14 C15 C16 54.0(2)
C20 C15 C16 C17 -0.6(3)
C14 C15 C16 C17 175.17(16)
C15 C16 C17 C18 1.1(3)
C16 C17 C18 C19 -0.4(3)
C16 C17 C18 Br -179.82(13)
C17 C18 C19 C20 -0.8(3)
Br C18 C19 C20 178.68(13)
C18 C19 C20 C15 1.2(3)
C16 C15 C20 C19 -0.6(3)
C14 C15 C20 C19 -176.50(16)

loop_
_cod_related_entry_id
_cod_related_entry_database
_cod_related_entry_code
1 ChemSpider 9515054
